data_7035400
loop_
_publ_author_name
'Lachachi, M. Belhadj'
'Benabdallah, Tayeb'
'Aguiar, Pedro M.'
'Youcef, M. Hadj'
'Whitwood, Adrian C.'
'Lynam, Jason M.'

_publ_section_title
;
 Synthesis of a series of new platinum organometallic complexes derived
 from bidentate Schiff-base ligands and their catalytic activity in the
 hydrosilylation and dehydrosilylation of styrene.
;
_journal_issue 26
_journal_name_full 'Dalton transactions (Cambridge, England : 2003)'
_journal_page_first 11919
_journal_page_last 11928
_journal_paper_doi 10.1039/c5dt01407g
_journal_volume 44
_journal_year 2015
_chemical_formula_moiety 'C25 H25 N O2 Pt'
_chemical_formula_sum 'C25 H25 N O2 Pt'
_chemical_formula_weight 566.55
_chemical_name_systematic
;
 ?
;
_space_group_crystal_system triclinic
_space_group_IT_number 2
_space_group_name_Hall '-P 1'
_space_group_name_H-M_alt 'P -1'
_symmetry_space_group_name_Hall '-P 1'
_symmetry_space_group_name_H-M 'P -1'
_atom_sites_solution_hydrogens geom
_atom_sites_solution_primary iterative
_audit_creation_date 2014-05-05
_audit_creation_method
;
Olex2 1.2
(compiled 2014.03.20 svn.r2914 for OlexSys, GUI svn.r4816)
;
_audit_update_record
;
2015-03-20 deposited with the CCDC.
2015-05-26 downloaded from the CCDC.
;
_cell_angle_alpha 98.042(4)
_cell_angle_beta 112.189(5)
_cell_angle_gamma 109.089(5)
_cell_formula_units_Z 2
_cell_length_a 9.5684(5)
_cell_length_b 10.2961(5)
_cell_length_c 12.1674(7)
_cell_measurement_reflns_used 4226
_cell_measurement_temperature 110.05(10)
_cell_measurement_theta_max 27.5340
_cell_measurement_theta_min 3.7490
_cell_volume 1000.24(12)
_computing_cell_refinement
;
CrysAlisPro, Agilent Technologies,
Version 1.171.37.31 (release 14-01-2014 CrysAlis171 .NET)
(compiled Jan 14 2014,18:38:05)
;
_computing_data_collection
;
CrysAlisPro, Agilent Technologies,
Version 1.171.37.31 (release 14-01-2014 CrysAlis171 .NET)
(compiled Jan 14 2014,18:38:05)
;
_computing_data_reduction
;
CrysAlisPro, Agilent Technologies,
Version 1.171.37.31 (release 14-01-2014 CrysAlis171 .NET)
(compiled Jan 14 2014,18:38:05)
;
_computing_molecular_graphics 'Olex2 (Dolomanov et al., 2009)'
_computing_publication_material 'Olex2 (Dolomanov et al., 2009)'
_computing_structure_refinement 'ShelXL (Sheldrick, 2008)'
_computing_structure_solution
;
Superflip (Palatinus & Chapuis, 2007;Palatinus & van der Lee, 2008;
Palatinus et al., 2012)
;
_diffrn_ambient_environment N~2~
_diffrn_ambient_temperature 110.05(10)
_diffrn_detector 'CCD plate'
_diffrn_detector_area_resol_mean 16.1450
_diffrn_detector_type Eos
_diffrn_measured_fraction_theta_full 0.997
_diffrn_measured_fraction_theta_max 0.997
_diffrn_measurement_device 'four-circle diffractometer'
_diffrn_measurement_device_type 'SuperNova, Single source at offset, Eos'
_diffrn_measurement_method '\w scans'
_diffrn_orient_matrix_UB_11 -0.0622061000
_diffrn_orient_matrix_UB_12 -0.0694293000
_diffrn_orient_matrix_UB_13 -0.0387740000
_diffrn_orient_matrix_UB_21 0.0485399000
_diffrn_orient_matrix_UB_22 -0.0064870000
_diffrn_orient_matrix_UB_23 -0.0306280000
_diffrn_orient_matrix_UB_31 0.0388828000
_diffrn_orient_matrix_UB_32 -0.0313248000
_diffrn_orient_matrix_UB_33 0.0437847000
_diffrn_radiation_monochromator mirror
_diffrn_radiation_probe x-ray
_diffrn_radiation_type MoK\a
_diffrn_radiation_wavelength 0.71073
_diffrn_reflns_av_R_equivalents 0.0342
_diffrn_reflns_av_unetI/netI 0.0607
_diffrn_reflns_laue_measured_fraction_full 0.997
_diffrn_reflns_laue_measured_fraction_max 0.997
_diffrn_reflns_limit_h_max 11
_diffrn_reflns_limit_h_min -11
_diffrn_reflns_limit_k_max 11
_diffrn_reflns_limit_k_min -12
_diffrn_reflns_limit_l_max 14
_diffrn_reflns_limit_l_min -14
_diffrn_reflns_number 6482
_diffrn_reflns_point_group_measured_fraction_full 0.997
_diffrn_reflns_point_group_measured_fraction_max 0.997
_diffrn_reflns_theta_full 25.242
_diffrn_reflns_theta_max 25.347
_diffrn_reflns_theta_min 2.893
_diffrn_source 'SuperNova (Mo) X-ray Source'
_exptl_absorpt_coefficient_mu 7.036
_exptl_absorpt_correction_T_max 0.911
_exptl_absorpt_correction_T_min 0.651
_exptl_absorpt_correction_type gaussian
_exptl_absorpt_process_details
;
CrysAlisPro, Agilent Technologies,
Version 1.171.37.31 (release 14-01-2014 CrysAlis171 .NET)
(compiled Jan 14 2014,18:38:05)
Numerical absorption correction based on gaussian integration over
            a multifaceted crystal model
Empirical absorption correction using spherical harmonics,
 implemented in SCALE3 ABSPACK scaling algorithm.
;
_exptl_crystal_colour 'clear yellow'
_exptl_crystal_colour_lustre clear
_exptl_crystal_colour_primary yellow
_exptl_crystal_density_diffrn 1.881
_exptl_crystal_description plate
_exptl_crystal_F_000 552
_exptl_crystal_size_max 0.1037
_exptl_crystal_size_mid 0.0527
_exptl_crystal_size_min 0.0135
_refine_diff_density_max 1.444
_refine_diff_density_min -0.805
_refine_diff_density_rms 0.155
_refine_ls_extinction_method none
_refine_ls_goodness_of_fit_ref 1.049
_refine_ls_hydrogen_treatment constr
_refine_ls_matrix_type full
_refine_ls_number_parameters 298
_refine_ls_number_reflns 3660
_refine_ls_number_restraints 60
_refine_ls_restrained_S_all 1.044
_refine_ls_R_factor_all 0.0377
_refine_ls_R_factor_gt 0.0326
_refine_ls_shift/su_max 0.001
_refine_ls_shift/su_mean 0.000
_refine_ls_structure_factor_coef Fsqd
_refine_ls_weighting_details 'w=1/[\s^2^(Fo^2^)+(0.0168P)^2^] where P=(Fo^2^+2Fc^2^)/3'
_refine_ls_weighting_scheme calc
_refine_ls_wR_factor_gt 0.0585
_refine_ls_wR_factor_ref 0.0601
_reflns_Friedel_coverage 0.000
_reflns_number_gt 3347
_reflns_number_total 3660
_reflns_threshold_expression 'I > 2\s(I)'
_cod_data_source_file c5dt01407g2.cif
_cod_data_source_block '[4c]'
_cod_depositor_comments 'Adding full bibliography for 7035397--7035401.cif.'
_cod_original_cell_volume 1000.24(10)
_cod_database_code 7035400
_shelxl_version_number 2013-4
_chemical_oxdiff_formula 'C25 H24 F1 N1 O1 Pt1'
_chemical_oxdiff_usercomment 'Billie's PtL3COD'
_shelx_space_group_comment
;
The symmetry employed for this shelxl refinement is uniquely defined
by the following loop, which should always be used as a source of
symmetry information in preference to the above space-group names.
They are only intended as comments.
;
_reflns_odcompleteness_completeness 99.75
_reflns_odcompleteness_iscentric 1
_reflns_odcompleteness_theta 25.30
_olex2_refinement_description
;
1. Fixed Uiso
 At 1.2 times of:
  All C(H) groups, All C(H,H) groups
 At 1.5 times of:
  All O(H) groups
2. Restrained distances
 C2-Pt1 \\sim C2A-Pt1
 with sigma of 0.02
 C6-Pt1 \\sim C6A-Pt1
 with sigma of 0.02
 C2-C3 \\sim C2A-C3A
 with sigma of 0.02
 C3-C4 \\sim C3A-C4A
 with sigma of 0.02
 C1-C2 \\sim C1A-C2A
 with sigma of 0.02
 C8-C1 \\sim C8A-C1A
 with sigma of 0.02
 C1-Pt1 \\sim C1A-Pt1
 with sigma of 0.02
 C6-C7 \\sim C6A-C7A
 with sigma of 0.02
 C7-C8 \\sim C7A-C8A
 with sigma of 0.02
 C4-C5 \\sim C4A-C5A
 with sigma of 0.02
 C5-C6 \\sim C5A-C6A
 with sigma of 0.02
 C5-O2 \\sim C5A-O2A
 with sigma of 0.02
3. Uiso/Uaniso restraints and constraints
Uanis(C2) \\sim Ueq, Uanis(C6A) \\sim Ueq: with sigma of 0.1 and sigma for
terminal atoms of 0.2
Uanis(C5) \\sim Ueq, Uanis(C3A) \\sim Ueq: with sigma of 0.1 and sigma for
terminal atoms of 0.2
Uanis(C6) \\sim Ueq, Uanis(C2A) \\sim Ueq: with sigma of 0.1 and sigma for
terminal atoms of 0.2
Uanis(C1) \\sim Ueq, Uanis(C7A) \\sim Ueq: with sigma of 0.1 and sigma for
terminal atoms of 0.2
Uanis(C4) = Uanis(C4A)
Uanis(C5) = Uanis(C3A)
Uanis(C6) = Uanis(C2A)
Uanis(C8) = Uanis(C8A)
Uanis(C2) = Uanis(C6A)
Uanis(C1) = Uanis(C7A)
Uanis(C7) = Uanis(C1A)
Uanis(C3) = Uanis(C5A)
4. Others
 Sof(O2A)=Sof(H2AA)=Sof(C2A)=Sof(H2AB)=Sof(C6A)=Sof(H6A)=Sof(C8A)=Sof(H8AA)=
 Sof(H8AB)=Sof(C1A)=Sof(H1A)=Sof(C7A)=Sof(H7AA)=Sof(H7AB)=Sof(C3A)=Sof(H3AA)=
 Sof(H3AB)=Sof(C4A)=Sof(H4AA)=Sof(H4AB)=Sof(C5A)=Sof(H5A)=1-FVAR(1)
 Sof(C1)=Sof(H1)=Sof(C6)=Sof(H6)=Sof(C2)=Sof(H2)=Sof(C3)=Sof(H3A)=Sof(H3B)=
 Sof(O2)=Sof(H2A)=Sof(C5)=Sof(H5)=Sof(C4)=Sof(H4A)=Sof(H4B)=Sof(C7)=Sof(H7A)=
 Sof(H7B)=Sof(C8)=Sof(H8A)=Sof(H8B)=FVAR(1)
5.a Ternary CH refined with riding coordinates:
 C1(H1), C6(H6), C2(H2), C5(H5), C2A(H2AB), C6A(H6A), C1A(H1A), C5A(H5A)
5.b Secondary CH2 refined with riding coordinates:
 C3(H3A,H3B), C4(H4A,H4B), C7(H7A,H7B), C8(H8A,H8B), C8A(H8AA,H8AB), C7A(H7AA,
 H7AB), C3A(H3AA,H3AB), C4A(H4AA,H4AB)
5.c Aromatic/amide H refined with riding coordinates:
 C19(H19), C15(H15), C13(H13), C23(H23), C21(H21), C10(H10), C14(H14),
 C11(H11), C16(H16), C22(H22), C25(H25), C24(H24)
5.d Idealised tetrahedral OH refined as rotating group:
 O2(H2A), O2A(H2AA)
;

loop_
_space_group_symop_operation_xyz
'x, y, z'
'-x, -y, -z'

loop_
_atom_site_label
_atom_site_type_symbol
_atom_site_fract_x
_atom_site_fract_y
_atom_site_fract_z
_atom_site_U_iso_or_equiv
_atom_site_adp_type
_atom_site_occupancy
_atom_site_site_symmetry_order
_atom_site_calc_flag
_atom_site_refinement_flags_posn
_atom_site_refinement_flags_adp
_atom_site_refinement_flags_occupancy
_atom_site_disorder_assembly
_atom_site_disorder_group
Pt1 Pt 0.69642(3) 0.76833(2) 0.06255(2) 0.02035(8) Uani 1 1 d . . . . .
N1 N 0.9189(5) 0.7687(4) 0.0673(4) 0.0208(10) Uani 1 1 d . . . . .
O1 O 0.6286(5) 0.7788(4) -0.1142(4) 0.0277(10) Uani 1 1 d . . . . .
C1 C 0.6743(11) 0.6715(9) 0.2028(7) 0.030(2) Uani 0.787(6) 1 d . U P A 1
H1 H 0.7287 0.6056 0.2183 0.036 Uiso 0.787(6) 1 calc R . P A 1
C6 C 0.4824(8) 0.7754(7) 0.0468(7) 0.0125(17) Uani 0.787(6) 1 d . U P A 1
H6 H 0.4195 0.7674 -0.0406 0.015 Uiso 0.787(6) 1 calc R . P A 1
C19 C 0.9535(7) 0.7639(5) -0.0255(5) 0.0187(12) Uani 1 1 d . . . . .
H19 H 1.0603 0.7734 -0.0082 0.022 Uiso 1 1 calc R . . . .
C12 C 0.7929(7) 0.6904(6) -0.3745(5) 0.0248(13) Uani 1 1 d . . . . .
C2 C 0.7816(10) 0.8193(9) 0.2603(7) 0.0193(17) Uani 0.787(6) 1 d . U P A 1
H2 H 0.8976 0.8338 0.3042 0.023 Uiso 0.787(6) 1 calc R . P A 1
C15 C 1.1044(8) 0.6905(6) -0.3109(6) 0.0353(16) Uani 1 1 d . . . . .
H15 H 1.2089 0.6916 -0.2901 0.042 Uiso 1 1 calc R . . . .
C13 C 0.8444(8) 0.6610(6) -0.4649(6) 0.0345(16) Uani 1 1 d . . . . .
H13 H 0.7723 0.6412 -0.5481 0.041 Uiso 1 1 calc R . . . .
C3 C 0.7521(11) 0.9398(9) 0.3164(8) 0.026(2) Uani 0.787(6) 1 d . . P A 1
H3A H 0.8295 1.0287 0.3166 0.031 Uiso 0.787(6) 1 calc R . P A 1
H3B H 0.7812 0.9439 0.4027 0.031 Uiso 0.787(6) 1 calc R . P A 1
O2 O 0.3500(6) 0.9270(5) 0.0821(5) 0.0328(15) Uani 0.787(6) 1 d . . P A 1
H2A H 0.3622 1.0111 0.0990 0.049 Uiso 0.787(6) 1 calc GR . P A 1
C23 C 1.2853(7) 0.8015(6) 0.4094(5) 0.0289(14) Uani 1 1 d . . . . .
H23 H 1.3648 0.8086 0.4862 0.035 Uiso 1 1 calc R . . . .
C21 C 1.0637(7) 0.6573(6) 0.2084(5) 0.0246(13) Uani 1 1 d . . . . .
H21 H 0.9942 0.5674 0.1496 0.030 Uiso 1 1 calc R . . . .
C10 C 0.5875(7) 0.7190(6) -0.3179(6) 0.0284(14) Uani 1 1 d . . . . .
H10 H 0.4829 0.7191 -0.3424 0.034 Uiso 1 1 calc R . . . .
C18 C 0.8467(7) 0.7455(5) -0.1523(5) 0.0195(12) Uani 1 1 d . . . . .
C14 C 0.9951(9) 0.6602(6) -0.4357(6) 0.0383(17) Uani 1 1 d . . . . .
H14 H 1.0256 0.6397 -0.4979 0.046 Uiso 1 1 calc R . . . .
C20 C 1.0492(6) 0.7802(6) 0.1833(5) 0.0191(12) Uani 1 1 d . . . . .
C11 C 0.6351(7) 0.6901(6) -0.4051(6) 0.0296(14) Uani 1 1 d . . . . .
H11 H 0.5621 0.6692 -0.4883 0.036 Uiso 1 1 calc R . . . .
C16 C 1.0596(7) 0.7188(6) -0.2187(6) 0.0266(14) Uani 1 1 d . . . . .
H16 H 1.1343 0.7384 -0.1363 0.032 Uiso 1 1 calc R . . . .
C22 C 1.1845(7) 0.6709(6) 0.3236(6) 0.0288(14) Uani 1 1 d . . . . .
H22 H 1.1961 0.5891 0.3418 0.035 Uiso 1 1 calc R . . . .
C25 C 1.1534(7) 0.9135(6) 0.2717(6) 0.0319(15) Uani 1 1 d . . . . .
H25 H 1.1433 0.9961 0.2545 0.038 Uiso 1 1 calc R . . . .
C24 C 1.2712(7) 0.9240(6) 0.3842(5) 0.0307(15) Uani 1 1 d . . . . .
H24 H 1.3415 1.0136 0.4435 0.037 Uiso 1 1 calc R . . . .
C17 C 0.9018(7) 0.7190(5) -0.2463(5) 0.0188(12) Uani 1 1 d . . . . .
C9 C 0.6912(7) 0.7498(5) -0.1887(5) 0.0196(12) Uani 1 1 d . . . . .
C5 C 0.5094(16) 0.9223(14) 0.1223(7) 0.022(2) Uani 0.787(6) 1 d . U P A 1
H5 H 0.5830 1.0002 0.1060 0.026 Uiso 0.787(6) 1 calc R . P A 1
C4 C 0.5820(12) 0.9390(15) 0.2590(8) 0.026(2) Uani 0.787(6) 1 d . . P A 1
H4A H 0.5072 0.8610 0.2731 0.031 Uiso 0.787(6) 1 calc R . P A 1
H4B H 0.5873 1.0285 0.3022 0.031 Uiso 0.787(6) 1 calc R . P A 1
C7 C 0.3785(8) 0.6438(7) 0.0683(7) 0.0190(16) Uani 0.787(6) 1 d . . P A 1
H7A H 0.3235 0.5617 -0.0057 0.023 Uiso 0.787(6) 1 calc R . P A 1
H7B H 0.2940 0.6617 0.0852 0.023 Uiso 0.787(6) 1 calc R . P A 1
C8 C 0.4923(10) 0.6099(8) 0.1810(8) 0.029(2) Uani 0.787(6) 1 d . . P A 1
H8A H 0.4871 0.6509 0.2554 0.035 Uiso 0.787(6) 1 calc R . P A 1
H8B H 0.4517 0.5064 0.1655 0.035 Uiso 0.787(6) 1 calc R . P A 1
O2A O 0.819(3) 0.909(2) 0.4322(19) 0.051(7) Uani 0.213(6) 1 d . . P A 2
H2AA H 0.9091 0.9047 0.4614 0.077 Uiso 0.213(6) 1 calc GR . P A 2
C2A C 0.494(3) 0.828(3) 0.038(3) 0.0125(17) Uani 0.213(6) 1 d . U P A 2
H2AB H 0.4470 0.8556 -0.0368 0.015 Uiso 0.213(6) 1 calc R . P A 2
C6A C 0.718(5) 0.739(3) 0.225(2) 0.0193(17) Uani 0.213(6) 1 d . U P A 2
H6A H 0.8168 0.7199 0.2607 0.023 Uiso 0.213(6) 1 calc R . P A 2
C8A C 0.409(4) 0.612(4) 0.123(3) 0.029(2) Uani 0.213(6) 1 d . . P A 2
H8AA H 0.3232 0.5148 0.0806 0.035 Uiso 0.213(6) 1 calc R . P A 2
H8AB H 0.3705 0.6647 0.1695 0.035 Uiso 0.213(6) 1 calc R . P A 2
C1A C 0.435(2) 0.684(3) 0.028(3) 0.0190(16) Uani 0.213(6) 1 d . . P A 2
H1A H 0.3582 0.6233 -0.0580 0.023 Uiso 0.213(6) 1 calc R . P A 2
C7A C 0.571(4) 0.608(3) 0.215(3) 0.030(2) Uani 0.213(6) 1 d . U P A 2
H7AA H 0.5744 0.6130 0.2963 0.036 Uiso 0.213(6) 1 calc R . P A 2
H7AB H 0.5779 0.5186 0.1846 0.036 Uiso 0.213(6) 1 calc R . P A 2
C3A C 0.535(7) 0.923(6) 0.158(3) 0.022(2) Uani 0.213(6) 1 d . U P A 2
H3AA H 0.4272 0.9133 0.1502 0.026 Uiso 0.213(6) 1 calc R . P A 2
H3AB H 0.5853 1.0188 0.1515 0.026 Uiso 0.213(6) 1 calc R . P A 2
C4A C 0.630(6) 0.941(7) 0.291(4) 0.026(2) Uani 0.213(6) 1 d . . P A 2
H4AA H 0.5579 0.8834 0.3210 0.031 Uiso 0.213(6) 1 calc R . P A 2
H4AB H 0.6774 1.0413 0.3399 0.031 Uiso 0.213(6) 1 calc R . P A 2
C5A C 0.762(5) 0.892(4) 0.300(3) 0.026(2) Uani 0.213(6) 1 d . . P A 2
H5A H 0.8466 0.9629 0.2868 0.031 Uiso 0.213(6) 1 calc R . P A 2

loop_
_atom_site_aniso_label
_atom_site_aniso_U_11
_atom_site_aniso_U_22
_atom_site_aniso_U_33
_atom_site_aniso_U_23
_atom_site_aniso_U_13
_atom_site_aniso_U_12
Pt1 0.02662(14) 0.02217(13) 0.02236(13) 0.01003(10) 0.01690(11) 0.01360(10)
N1 0.024(3) 0.021(2) 0.018(3) 0.006(2) 0.012(2) 0.007(2)
O1 0.039(3) 0.031(2) 0.036(3) 0.021(2) 0.026(2) 0.026(2)
C1 0.058(7) 0.036(5) 0.020(4) 0.021(4) 0.027(4) 0.031(5)
C6 0.016(3) 0.004(5) 0.018(4) 0.003(4) 0.010(3) 0.002(4)
C19 0.021(3) 0.013(3) 0.022(3) 0.004(2) 0.010(3) 0.006(2)
C12 0.039(4) 0.022(3) 0.018(3) 0.008(3) 0.017(3) 0.012(3)
C2 0.025(5) 0.029(5) 0.013(4) 0.008(4) 0.015(4) 0.014(4)
C15 0.039(4) 0.027(3) 0.046(4) 0.007(3) 0.031(4) 0.009(3)
C13 0.055(5) 0.030(3) 0.019(3) 0.005(3) 0.022(3) 0.012(3)
C3 0.040(5) 0.025(6) 0.019(4) 0.005(4) 0.015(3) 0.019(4)
O2 0.029(3) 0.032(3) 0.042(4) 0.009(3) 0.018(3) 0.017(3)
C23 0.028(4) 0.038(4) 0.017(3) 0.011(3) 0.008(3) 0.011(3)
C21 0.029(4) 0.015(3) 0.031(4) 0.009(3) 0.015(3) 0.007(3)
C10 0.033(4) 0.026(3) 0.033(4) 0.016(3) 0.015(3) 0.016(3)
C18 0.028(3) 0.018(3) 0.020(3) 0.010(3) 0.016(3) 0.010(3)
C14 0.059(5) 0.033(4) 0.034(4) 0.007(3) 0.038(4) 0.015(3)
C20 0.020(3) 0.026(3) 0.015(3) 0.009(3) 0.012(3) 0.008(3)
C11 0.043(4) 0.024(3) 0.021(3) 0.012(3) 0.011(3) 0.016(3)
C16 0.029(4) 0.025(3) 0.029(4) 0.007(3) 0.018(3) 0.009(3)
C22 0.034(4) 0.029(3) 0.028(4) 0.011(3) 0.014(3) 0.016(3)
C25 0.037(4) 0.022(3) 0.028(4) 0.009(3) 0.010(3) 0.007(3)
C24 0.032(4) 0.025(3) 0.020(3) 0.001(3) 0.005(3) 0.004(3)
C17 0.025(3) 0.008(3) 0.018(3) 0.002(2) 0.009(3) 0.003(2)
C9 0.028(3) 0.015(3) 0.026(3) 0.013(3) 0.018(3) 0.012(3)
C5 0.018(6) 0.033(4) 0.019(6) 0.013(5) 0.008(5) 0.015(4)
C4 0.022(7) 0.026(3) 0.025(7) 0.002(5) 0.006(5) 0.010(5)
C7 0.014(4) 0.010(4) 0.026(5) 0.000(3) 0.008(3) 0.001(3)
C8 0.049(7) 0.026(4) 0.031(6) 0.019(4) 0.028(5) 0.023(5)
O2A 0.065(18) 0.046(14) 0.036(14) 0.002(12) 0.019(13) 0.024(14)
C2A 0.016(3) 0.004(5) 0.018(4) 0.003(4) 0.010(3) 0.002(4)
C6A 0.025(5) 0.029(5) 0.013(4) 0.008(4) 0.015(4) 0.014(4)
C8A 0.049(7) 0.026(4) 0.031(6) 0.019(4) 0.028(5) 0.023(5)
C1A 0.014(4) 0.010(4) 0.026(5) 0.000(3) 0.008(3) 0.001(3)
C7A 0.058(7) 0.036(5) 0.020(4) 0.021(4) 0.027(4) 0.031(5)
C3A 0.018(6) 0.033(4) 0.019(6) 0.013(5) 0.008(5) 0.015(4)
C4A 0.022(7) 0.026(3) 0.025(7) 0.002(5) 0.006(5) 0.010(5)
C5A 0.040(5) 0.025(6) 0.019(4) 0.005(4) 0.015(3) 0.019(4)

loop_
_atom_type_symbol
_atom_type_description
_atom_type_scat_dispersion_real
_atom_type_scat_dispersion_imag
_atom_type_scat_source
C C 0.0033 0.0016 'International Tables Vol C Tables 4.2.6.8 and 6.1.1.4'
H H 0.0000 0.0000 'International Tables Vol C Tables 4.2.6.8 and 6.1.1.4'
N N 0.0061 0.0033 'International Tables Vol C Tables 4.2.6.8 and 6.1.1.4'
O O 0.0106 0.0060 'International Tables Vol C Tables 4.2.6.8 and 6.1.1.4'
Pt Pt -1.7033 8.3905 'International Tables Vol C Tables 4.2.6.8 and 6.1.1.4'

loop_
_exptl_crystal_face_index_h
_exptl_crystal_face_index_k
_exptl_crystal_face_index_l
_exptl_crystal_face_perp_dist
_exptl_oxdiff_crystal_face_indexfrac_h
_exptl_oxdiff_crystal_face_indexfrac_k
_exptl_oxdiff_crystal_face_indexfrac_l
_exptl_oxdiff_crystal_face_x
_exptl_oxdiff_crystal_face_y
_exptl_oxdiff_crystal_face_z
1 -1 1 0.0171 0.9998 -0.9985 1.0012 -0.0317 0.0243 0.1140
-1 -1 0 0.0392 -1.0029 -0.9992 0.0001 0.1318 -0.0422 -0.0077
-1 1 1 0.0120 -0.9973 0.9984 1.0003 -0.0461 -0.0855 -0.0263
1 1 0 0.0392 1.0029 0.9992 -0.0001 -0.1318 0.0422 0.0077
-1 1 -1 0.0291 -0.9998 0.9985 -1.0012 0.0317 -0.0243 -0.1140
0 1 -1 0.0371 0.0009 0.9989 -1.0010 -0.0306 0.0242 -0.0751
1 -1 -1 0.0015 0.9973 -0.9984 -1.0003 0.0461 0.0855 0.0263

loop_
_geom_angle_atom_site_label_1
_geom_angle_atom_site_label_2
_geom_angle_atom_site_label_3
_geom_angle
N1 Pt1 C1 103.1(3)
N1 Pt1 C2 95.7(2)
N1 Pt1 C2A 161.3(7)
N1 Pt1 C1A 159.2(7)
O1 Pt1 N1 87.79(15)
O1 Pt1 C1 154.9(3)
O1 Pt1 C2 164.1(2)
O1 Pt1 C2A 80.6(9)
O1 Pt1 C1A 90.6(7)
C1 Pt1 C2 38.5(3)
C6 Pt1 N1 175.3(2)
C6 Pt1 O1 87.9(2)
C6 Pt1 C1 81.5(3)
C6 Pt1 C2 88.0(3)
C2A Pt1 C1A 36.6(5)
C6A Pt1 N1 101.5(11)
C6A Pt1 O1 169.3(11)
C6A Pt1 C2A 91.7(14)
C6A Pt1 C1A 78.8(12)
C19 N1 Pt1 125.4(4)
C19 N1 C20 115.3(4)
C20 N1 Pt1 119.3(3)
C9 O1 Pt1 127.9(3)
Pt1 C1 H1 114.9
C2 C1 Pt1 71.2(4)
C2 C1 H1 114.9
C2 C1 C8 122.7(7)
C8 C1 Pt1 110.4(5)
C8 C1 H1 114.9
Pt1 C6 H6 105.6
C5 C6 Pt1 112.2(6)
C5 C6 H6 105.6
C7 C6 Pt1 111.0(4)
C7 C6 H6 105.6
C7 C6 C5 115.9(7)
N1 C19 H19 116.1
N1 C19 C18 127.7(5)
C18 C19 H19 116.1
C13 C12 C11 122.4(5)
C13 C12 C17 119.4(5)
C11 C12 C17 118.2(5)
Pt1 C2 H2 111.6
C1 C2 Pt1 70.2(4)
C1 C2 H2 111.6
C1 C2 C3 129.6(7)
C3 C2 Pt1 115.1(5)
C3 C2 H2 111.6
C14 C15 H15 119.6
C16 C15 H15 119.6
C16 C15 C14 120.9(6)
C12 C13 H13 118.8
C14 C13 C12 122.4(6)
C14 C13 H13 118.8
C2 C3 H3A 107.5
C2 C3 H3B 107.5
C2 C3 C4 119.3(9)
H3A C3 H3B 107.0
C4 C3 H3A 107.5
C4 C3 H3B 107.5
C5 O2 H2A 109.5
C22 C23 H23 119.7
C22 C23 C24 120.6(5)
C24 C23 H23 119.7
C20 C21 H21 120.7
C20 C21 C22 118.6(5)
C22 C21 H21 120.7
C11 C10 H10 118.8
C11 C10 C9 122.4(5)
C9 C10 H10 118.8
C19 C18 C17 118.4(5)
C9 C18 C19 122.4(5)
C9 C18 C17 119.2(5)
C15 C14 H14 120.4
C13 C14 C15 119.1(6)
C13 C14 H14 120.4
C21 C20 N1 119.8(5)
C21 C20 C25 120.2(5)
C25 C20 N1 119.9(5)
C12 C11 H11 119.1
C10 C11 C12 121.9(6)
C10 C11 H11 119.1
C15 C16 H16 119.3
C15 C16 C17 121.4(6)
C17 C16 H16 119.3
C23 C22 C21 120.8(5)
C23 C22 H22 119.6
C21 C22 H22 119.6
C20 C25 H25 119.9
C24 C25 C20 120.1(5)
C24 C25 H25 119.9
C23 C24 H24 120.1
C25 C24 C23 119.7(6)
C25 C24 H24 120.1
C12 C17 C18 119.5(5)
C16 C17 C12 116.8(5)
C16 C17 C18 123.7(5)
O1 C9 C10 115.4(5)
O1 C9 C18 125.9(5)
C18 C9 C10 118.7(5)
C6 C5 H5 109.8
O2 C5 C6 107.2(8)
O2 C5 H5 109.8
O2 C5 C4 109.1(9)
C4 C5 C6 111.2(9)
C4 C5 H5 109.8
C3 C4 H4A 108.4
C3 C4 H4B 108.4
C5 C4 C3 115.6(9)
C5 C4 H4A 108.4
C5 C4 H4B 108.4
H4A C4 H4B 107.4
C6 C7 H7A 109.7
C6 C7 H7B 109.7
C6 C7 C8 109.6(6)
H7A C7 H7B 108.2
C8 C7 H7A 109.7
C8 C7 H7B 109.7
C1 C8 C7 111.7(6)
C1 C8 H8A 109.3
C1 C8 H8B 109.3
C7 C8 H8A 109.3
C7 C8 H8B 109.3
H8A C8 H8B 107.9
C5A O2A H2AA 109.5
Pt1 C2A H2AB 117.4
C1A C2A Pt1 74.1(11)
C1A C2A H2AB 117.4
C1A C2A C3A 115(4)
C3A C2A Pt1 108(3)
C3A C2A H2AB 117.4
Pt1 C6A H6A 106.7
C7A C6A Pt1 115(2)
C7A C6A H6A 106.7
C5A C6A Pt1 100.7(17)
C5A C6A H6A 106.7
C5A C6A C7A 121(3)
H8AA C8A H8AB 108.0
C1A C8A H8AA 109.3
C1A C8A H8AB 109.3
C1A C8A C7A 111(2)
C7A C8A H8AA 109.3
C7A C8A H8AB 109.3
Pt1 C1A H1A 112.7
C2A C1A Pt1 69.2(11)
C2A C1A C8A 129(3)
C2A C1A H1A 112.7
C8A C1A Pt1 112.1(16)
C8A C1A H1A 112.7
C6A C7A C8A 107(3)
C6A C7A H7AA 110.3
C6A C7A H7AB 110.3
C8A C7A H7AA 110.3
C8A C7A H7AB 110.3
H7AA C7A H7AB 108.6
C2A C3A H3AA 102.9
C2A C3A H3AB 102.9
C2A C3A C4A 137(5)
H3AA C3A H3AB 105.1
C4A C3A H3AA 102.9
C4A C3A H3AB 102.9
C3A C4A H4AA 110.5
C3A C4A H4AB 110.6
C3A C4A C5A 106(4)
H4AA C4A H4AB 108.7
C5A C4A H4AA 110.6
C5A C4A H4AB 110.6
O2A C5A C6A 112(2)
O2A C5A C4A 93(2)
O2A C5A H5A 109.9
C6A C5A H5A 109.9
C4A C5A C6A 121(4)
C4A C5A H5A 109.9

loop_
_geom_bond_atom_site_label_1
_geom_bond_atom_site_label_2
_geom_bond_distance
Pt1 N1 2.106(4)
Pt1 O1 2.028(4)
Pt1 C1 2.136(7)
Pt1 C6 2.011(6)
Pt1 C2 2.149(7)
Pt1 C2A 2.144(19)
Pt1 C6A 1.982(19)
Pt1 C1A 2.206(17)
N1 C19 1.290(6)
N1 C20 1.446(6)
O1 C9 1.312(6)
C1 H1 0.9800
C1 C2 1.413(10)
C1 C8 1.545(11)
C6 H6 0.9800
C6 C5 1.540(12)
C6 C7 1.519(8)
C19 H19 0.9300
C19 C18 1.436(7)
C12 C13 1.400(7)
C12 C11 1.411(7)
C12 C17 1.432(7)
C2 H2 0.9800
C2 C3 1.491(10)
C15 H15 0.9300
C15 C14 1.397(8)
C15 C16 1.372(8)
C13 H13 0.9300
C13 C14 1.352(8)
C3 H3A 0.9700
C3 H3B 0.9700
C3 C4 1.506(10)
O2 H2A 0.8200
O2 C5 1.435(12)
C23 H23 0.9300
C23 C22 1.351(8)
C23 C24 1.375(7)
C21 H21 0.9300
C21 C20 1.379(7)
C21 C22 1.392(7)
C10 H10 0.9300
C10 C11 1.337(8)
C10 C9 1.426(8)
C18 C17 1.456(7)
C18 C9 1.401(7)
C14 H14 0.9300
C20 C25 1.385(8)
C11 H11 0.9300
C16 H16 0.9300
C16 C17 1.419(7)
C22 H22 0.9300
C25 H25 0.9300
C25 C24 1.367(7)
C24 H24 0.9300
C5 H5 0.9800
C5 C4 1.499(10)
C4 H4A 0.9700
C4 H4B 0.9700
C7 H7A 0.9700
C7 H7B 0.9700
C7 C8 1.562(9)
C8 H8A 0.9700
C8 H8B 0.9700
O2A H2AA 0.8200
O2A C5A 1.45(2)
C2A H2AB 0.9800
C2A C1A 1.368(19)
C2A C3A 1.47(2)
C6A H6A 0.9800
C6A C7A 1.55(2)
C6A C5A 1.54(2)
C8A H8AA 0.9700
C8A H8AB 0.9700
C8A C1A 1.516(19)
C8A C7A 1.56(2)
C1A H1A 0.9800
C7A H7AA 0.9700
C7A H7AB 0.9700
C3A H3AA 0.9700
C3A H3AB 0.9700
C3A C4A 1.48(2)
C4A H4AA 0.9700
C4A H4AB 0.9700
C4A C5A 1.48(2)
C5A H5A 0.9800

loop_
_geom_torsion_atom_site_label_1
_geom_torsion_atom_site_label_2
_geom_torsion_atom_site_label_3
_geom_torsion_atom_site_label_4
_geom_torsion
Pt1 N1 C19 C18 -5.5(8)
Pt1 N1 C20 C21 96.3(5)
Pt1 N1 C20 C25 -80.2(5)
Pt1 O1 C9 C10 159.7(3)
Pt1 O1 C9 C18 -19.6(7)
Pt1 C1 C2 C3 106.7(8)
Pt1 C1 C8 C7 -3.5(8)
Pt1 C6 C5 O2 166.9(5)
Pt1 C6 C5 C4 -74.0(11)
Pt1 C6 C7 C8 42.4(7)
Pt1 C2 C3 C4 49.6(10)
Pt1 C2A C1A C8A 102(2)
Pt1 C2A C3A C4A -32(9)
Pt1 C6A C7A C8A -45(3)
Pt1 C6A C5A O2A -168(3)
Pt1 C6A C5A C4A 84(3)
N1 C19 C18 C17 -169.8(5)
N1 C19 C18 C9 9.1(8)
N1 C20 C25 C24 176.5(5)
C1 C2 C3 C4 -34.8(12)
C6 C5 C4 C3 63.4(14)
C6 C7 C8 C1 -23.7(9)
C19 N1 C20 C21 -85.7(6)
C19 N1 C20 C25 97.8(6)
C19 C18 C17 C12 175.7(5)
C19 C18 C17 C16 -4.0(7)
C19 C18 C9 O1 4.3(8)
C19 C18 C9 C10 -175.0(5)
C12 C13 C14 C15 -0.4(9)
C2 C1 C8 C7 76.8(9)
C2 C3 C4 C5 -53.2(14)
C15 C16 C17 C12 -0.9(7)
C15 C16 C17 C18 178.8(5)
C13 C12 C11 C10 -179.7(5)
C13 C12 C17 C18 -178.2(4)
C13 C12 C17 C16 1.5(7)
O2 C5 C4 C3 -178.6(9)
C21 C20 C25 C24 0.0(9)
C14 C15 C16 C17 -0.3(8)
C20 N1 C19 C18 176.6(5)
C20 C21 C22 C23 0.3(9)
C20 C25 C24 C23 -0.3(9)
C11 C12 C13 C14 -179.5(5)
C11 C12 C17 C18 0.4(7)
C11 C12 C17 C16 -179.9(4)
C11 C10 C9 O1 178.8(5)
C11 C10 C9 C18 -1.8(8)
C16 C15 C14 C13 1.0(9)
C22 C23 C24 C25 0.5(9)
C22 C21 C20 N1 -176.5(5)
C22 C21 C20 C25 0.0(8)
C24 C23 C22 C21 -0.5(9)
C17 C12 C13 C14 -0.9(8)
C17 C12 C11 C10 1.7(8)
C17 C18 C9 O1 -176.8(4)
C17 C18 C9 C10 3.9(7)
C9 C10 C11 C12 -1.0(8)
C9 C18 C17 C12 -3.2(7)
C9 C18 C17 C16 177.1(5)
C5 C6 C7 C8 -87.1(8)
C7 C6 C5 O2 -64.2(8)
C7 C6 C5 C4 54.9(12)
C8 C1 C2 Pt1 -102.7(7)
C8 C1 C2 C3 4.0(12)
C2A C3A C4A C5A 29(10)
C1A C2A C3A C4A 49(9)
C1A C8A C7A C6A 29(4)
C7A C6A C5A O2A 65(4)
C7A C6A C5A C4A -43(4)
C7A C8A C1A Pt1 -4(3)
C7A C8A C1A C2A -84(3)
C3A C2A C1A Pt1 -103(3)
C3A C2A C1A C8A -1(4)
C3A C4A C5A O2A -175(5)
C3A C4A C5A C6A -57(6)
C5A C6A C7A C8A 75(3)
